data_7229794
loop_
_publ_author_name
'Dhingra, Shallu'
'Barman, Dibya Jyoti'
'Yadav, Hare Ram'
'Eyyathiyil, Jusaina'
'Bhowmik, Prasanta'
'Kaur, Parmeet'
'Adhikari, Debashis'
'Roy Choudhury, Angshuman'

_publ_section_title
;
 Structural and computational understanding of weak interactions in
 &#x201C;bridge-flipped&#x201D; isomeric
 tetrafluoro-bis-benzylideneanilines
;
_journal_issue 6
_journal_name_full CrystEngComm
_journal_page_first 716
_journal_paper_doi 10.1039/C7CE01872J
_journal_volume 20
_journal_year 2018
_chemical_formula_moiety 'C20 H12 F4 N2'
_chemical_formula_sum 'C20 H12 F4 N2'
_chemical_formula_weight 356.32
_space_group_crystal_system monoclinic
_space_group_IT_number 14
_space_group_name_Hall '-P 2ybc'
_space_group_name_H-M_alt 'P 1 21/c 1'
_symmetry_space_group_name_Hall '-P 2ybc'
_symmetry_space_group_name_H-M 'P 1 21/c 1'
_atom_sites_solution_hydrogens geom
_atom_sites_solution_primary direct
_audit_creation_date 2017-07-04
_audit_creation_method
;
Olex2 1.2
(compiled 2017.03.28 svn.r3405 for OlexSys, GUI svn.r5337)
;
_audit_update_record
;
2017-07-17 deposited with the CCDC.
2017-12-26 downloaded from the CCDC.
;
_cell_angle_alpha 90
_cell_angle_beta 96.382(13)
_cell_angle_gamma 90
_cell_formula_units_Z 2
_cell_length_a 4.5664(15)
_cell_length_b 11.438(3)
_cell_length_c 14.923(5)
_cell_measurement_reflns_used 2121
_cell_measurement_temperature 100
_cell_measurement_theta_max 27.5
_cell_measurement_theta_min 2.2
_cell_volume 774.6(4)
_computing_cell_refinement
;
CrystalClear-SM Expert 2.0 r15 (Rigaku, 2011)
;
_computing_data_collection
;
CrystalClear-SM Expert 2.0 r15 (Rigaku, 2011)
;
_computing_data_reduction
;
CrystalClear-SM Expert 2.0 r15 (Rigaku, 2011)
;
_computing_molecular_graphics 'Olex2 (Dolomanov et al., 2009)'
_computing_publication_material 'Olex2 (Dolomanov et al., 2009)'
_computing_structure_refinement 'ShelXL (Sheldrick, 2015)'
_computing_structure_solution 'ShelXT (Sheldrick, 2015)'
_diffrn_ambient_temperature 100
_diffrn_detector CCD
_diffrn_detector_area_resol_mean 13.6612
_diffrn_measured_fraction_theta_full 0.982
_diffrn_measured_fraction_theta_max 0.980
_diffrn_measurement_details
;
scan:
    Number of images: 600
               Slice: -69.0000 - 111.0000
         Image width: 0.3000
            Exp time: 22.0000
       Rotation axis: Omega
               Omega: 0.0000
                 Chi: 54.0000
                 Phi: 120.0000
                 XTD: 49.8600
              2theta: 29.8900
scan:
    Number of images: 600
               Slice: -69.0000 - 111.0000
         Image width: 0.3000
            Exp time: 22.0000
       Rotation axis: Omega
               Omega: 0.0000
                 Chi: 54.0000
                 Phi: 240.0000
                 XTD: 49.8600
              2theta: 29.8900
scan:
    Number of images: 600
               Slice: -69.0000 - 111.0000
         Image width: 0.3000
            Exp time: 22.0000
       Rotation axis: Omega
               Omega: 0.0000
                 Chi: 54.0000
                 Phi: 0.0000
                 XTD: 49.8600
              2theta: 29.8900
;
_diffrn_measurement_device
;
XtaLABmini: Fixed Chi 2 circle
;
_diffrn_measurement_device_type 'XtaLAB Mini (ROW)'
_diffrn_measurement_method 'profile data from \w-scans'
_diffrn_measurement_specimen_support 'Cryo loop'
_diffrn_orient_matrix_type d*Trek
_diffrn_orient_matrix_UB_11 0.026182
_diffrn_orient_matrix_UB_12 -0.080470
_diffrn_orient_matrix_UB_13 0.203461
_diffrn_orient_matrix_UB_21 0.045326
_diffrn_orient_matrix_UB_22 0.071334
_diffrn_orient_matrix_UB_23 0.022381
_diffrn_orient_matrix_UB_31 -0.055856
_diffrn_orient_matrix_UB_32 0.027301
_diffrn_orient_matrix_UB_33 0.026103
_diffrn_radiation_monochromator 'Graphite Monochromator'
_diffrn_radiation_type MoK\a
_diffrn_radiation_wavelength 0.71075
_diffrn_reflns_av_R_equivalents 0.0301
_diffrn_reflns_av_unetI/netI 0.0249
_diffrn_reflns_Laue_measured_fraction_full 0.982
_diffrn_reflns_Laue_measured_fraction_max 0.980
_diffrn_reflns_limit_h_max 5
_diffrn_reflns_limit_h_min -5
_diffrn_reflns_limit_k_max 14
_diffrn_reflns_limit_k_min -14
_diffrn_reflns_limit_l_max 19
_diffrn_reflns_limit_l_min -19
_diffrn_reflns_number 6663
_diffrn_reflns_point_group_measured_fraction_full 0.982
_diffrn_reflns_point_group_measured_fraction_max 0.980
_diffrn_reflns_theta_full 25.000
_diffrn_reflns_theta_max 27.510
_diffrn_reflns_theta_min 2.249
_diffrn_source 'Sealed Tube'
_diffrn_source_current 12.0
_diffrn_source_power 0.6
_diffrn_source_voltage 50.0
_exptl_absorpt_coefficient_mu 0.125
_exptl_absorpt_correction_T_max 1.000
_exptl_absorpt_correction_T_min 0.892
_exptl_absorpt_correction_type multi-scan
_exptl_absorpt_process_details 'Blessings, 1995'
_exptl_crystal_colour 'clear light yellow'
_exptl_crystal_colour_lustre clear
_exptl_crystal_colour_modifier light
_exptl_crystal_colour_primary yellow
_exptl_crystal_density_diffrn 1.528
_exptl_crystal_description block
_exptl_crystal_F_000 364
_exptl_crystal_size_max 0.2
_exptl_crystal_size_mid 0.2
_exptl_crystal_size_min 0.1
_refine_diff_density_max 0.284
_refine_diff_density_min -0.316
_refine_diff_density_rms 0.062
_refine_ls_extinction_method none
_refine_ls_goodness_of_fit_ref 1.045
_refine_ls_hydrogen_treatment constr
_refine_ls_matrix_type full
_refine_ls_number_parameters 118
_refine_ls_number_reflns 1731
_refine_ls_number_restraints 0
_refine_ls_restrained_S_all 1.045
_refine_ls_R_factor_all 0.0539
_refine_ls_R_factor_gt 0.0437
_refine_ls_shift/su_max 0.000
_refine_ls_shift/su_mean 0.000
_refine_ls_structure_factor_coef Fsqd
_refine_ls_weighting_details 'w=1/[\s^2^(Fo^2^)+(0.0771P)^2^+0.2164P] where P=(Fo^2^+2Fc^2^)/3'
_refine_ls_weighting_scheme calc
_refine_ls_wR_factor_gt 0.1183
_refine_ls_wR_factor_ref 0.1269
_reflns_Friedel_coverage 0.000
_reflns_number_gt 1470
_reflns_number_total 1731
_reflns_threshold_expression 'I > 2\s(I)'
_cod_data_source_file c7ce01872j2.cif
_cod_data_source_block 6
_cod_depositor_comments 'Adding full bibliography for 7229788--7229798.cif.'
_cod_database_code 7229794
_shelx_shelxl_version_number 2014/7
_shelx_space_group_comment
;
The symmetry employed for this shelxl refinement is uniquely defined
by the following loop, which should always be used as a source of
symmetry information in preference to the above space-group names.
They are only intended as comments.
;
_olex2_refinement_description
;
1. Fixed Uiso
 At 1.2 times of:
  All C(H) groups
2.a Aromatic/amide H refined with riding coordinates:
 C7(H7), C10(H10), C6(H6), C9(H9), C1(H1), C4(H4)
;
_olex2_exptl_crystal_mounting_method 'cryo loop'
_olex2_submission_special_instructions 'No special instructions were received'

loop_
_space_group_symop_operation_xyz
'x, y, z'
'-x, y+1/2, -z+1/2'
'-x, -y, -z'
'x, -y-1/2, z-1/2'

loop_
_atom_site_label
_atom_site_type_symbol
_atom_site_fract_x
_atom_site_fract_y
_atom_site_fract_z
_atom_site_U_iso_or_equiv
_atom_site_adp_type
_atom_site_occupancy
_atom_site_site_symmetry_order
_atom_site_calc_flag
_atom_site_refinement_flags_posn
F1 F 0.78641(19) 0.62442(7) 0.83858(6) 0.0284(3) Uani 1 1 d .
F2 F 1.47181(19) 0.34257(8) 0.95231(6) 0.0290(3) Uani 1 1 d .
N1 N 0.5849(2) 0.49194(10) 0.69439(8) 0.0201(3) Uani 1 1 d .
C7 C 0.9263(3) 0.33385(12) 0.75813(9) 0.0206(3) Uani 1 1 d .
H7 H 0.8585 0.2826 0.7121 0.025 Uiso 1 1 calc R
C5 C 1.2485(3) 0.37539(12) 0.88961(9) 0.0219(3) Uani 1 1 d .
C2 C 0.7993(3) 0.44509(11) 0.76001(9) 0.0184(3) Uani 1 1 d .
C10 C -0.0448(3) 0.61821(11) 0.48387(9) 0.0204(3) Uani 1 1 d .
H10 H -0.0751 0.6976 0.4729 0.025 Uiso 1 1 calc R
C8 C 0.2116(3) 0.46408(11) 0.56944(9) 0.0186(3) Uani 1 1 d .
C6 C 1.1494(3) 0.29755(12) 0.82249(9) 0.0217(3) Uani 1 1 d .
H6 H 1.2298 0.2230 0.8205 0.026 Uiso 1 1 calc R
C3 C 0.9084(3) 0.51744(11) 0.83133(9) 0.0207(3) Uani 1 1 d .
C9 C 0.1639(3) 0.58281(11) 0.55251(9) 0.0204(3) Uani 1 1 d .
H9 H 0.2729 0.6382 0.5875 0.025 Uiso 1 1 calc R
C1 C 0.4302(3) 0.42245(11) 0.64147(9) 0.0194(3) Uani 1 1 d .
H1 H 0.4575 0.3423 0.6490 0.023 Uiso 1 1 calc R
C4 C 1.1332(3) 0.48583(12) 0.89606(9) 0.0230(3) Uani 1 1 d .
H4 H 1.2038 0.5368 0.9420 0.028 Uiso 1 1 calc R

loop_
_atom_site_aniso_label
_atom_site_aniso_U_11
_atom_site_aniso_U_22
_atom_site_aniso_U_33
_atom_site_aniso_U_23
_atom_site_aniso_U_13
_atom_site_aniso_U_12
F1 0.0346(5) 0.0196(4) 0.0297(5) -0.0035(3) -0.0028(4) 0.0022(3)
F2 0.0261(5) 0.0317(5) 0.0262(5) 0.0022(3) -0.0102(4) -0.0002(3)
N1 0.0172(6) 0.0220(6) 0.0206(6) 0.0005(4) 0.0006(4) 0.0011(4)
C7 0.0189(7) 0.0209(6) 0.0215(7) -0.0017(5) -0.0001(5) -0.0012(5)
C5 0.0175(6) 0.0271(7) 0.0202(7) 0.0043(5) -0.0024(5) -0.0023(5)
C2 0.0161(6) 0.0205(6) 0.0184(6) 0.0018(5) 0.0010(5) -0.0019(5)
C10 0.0196(7) 0.0172(6) 0.0240(7) -0.0012(5) 0.0002(5) 0.0004(5)
C8 0.0150(6) 0.0204(6) 0.0203(6) -0.0009(5) 0.0018(5) -0.0004(5)
C6 0.0194(7) 0.0213(6) 0.0241(7) 0.0014(5) 0.0006(5) 0.0009(5)
C3 0.0212(7) 0.0171(6) 0.0237(7) 0.0003(5) 0.0024(5) -0.0014(5)
C9 0.0186(7) 0.0195(6) 0.0226(7) -0.0027(5) -0.0004(5) -0.0009(5)
C1 0.0169(6) 0.0190(6) 0.0221(7) -0.0007(5) 0.0014(5) 0.0004(5)
C4 0.0241(7) 0.0237(7) 0.0208(7) -0.0015(5) -0.0003(5) -0.0059(5)

loop_
_atom_type_symbol
_atom_type_description
_atom_type_scat_dispersion_real
_atom_type_scat_dispersion_imag
_atom_type_scat_source
C C 0.0033 0.0016 'International Tables Vol C Tables 4.2.6.8 and 6.1.1.4'
H H 0.0000 0.0000 'International Tables Vol C Tables 4.2.6.8 and 6.1.1.4'
F F 0.0171 0.0103 'International Tables Vol C Tables 4.2.6.8 and 6.1.1.4'
N N 0.0061 0.0033 'International Tables Vol C Tables 4.2.6.8 and 6.1.1.4'

loop_
_geom_angle_atom_site_label_1
_geom_angle_atom_site_label_2
_geom_angle_atom_site_label_3
_geom_angle
_geom_angle_site_symmetry_1
_geom_angle_site_symmetry_3
C1 N1 C2 119.10(12) . .
C2 C7 H7 118.9 . .
C6 C7 H7 118.9 . .
C6 C7 C2 122.24(12) . .
F2 C5 C6 118.88(12) . .
F2 C5 C4 117.99(12) . .
C4 C5 C6 123.12(13) . .
C7 C2 N1 126.03(12) . .
C3 C2 N1 117.73(12) . .
C3 C2 C7 116.15(12) . .
C8 C10 H10 119.6 3_566 .
C9 C10 H10 119.6 . .
C9 C10 C8 120.74(12) . 3_566
C10 C8 C1 118.81(12) 3_566 .
C9 C8 C10 119.16(12) . 3_566
C9 C8 C1 122.03(12) . .
C7 C6 H6 121.1 . .
C5 C6 C7 117.87(13) . .
C5 C6 H6 121.1 . .
F1 C3 C2 118.80(12) . .
F1 C3 C4 117.54(12) . .
C4 C3 C2 123.65(12) . .
C10 C9 C8 120.09(12) . .
C10 C9 H9 120.0 . .
C8 C9 H9 120.0 . .
N1 C1 C8 122.50(12) . .
N1 C1 H1 118.7 . .
C8 C1 H1 118.7 . .
C5 C4 C3 116.94(13) . .
C5 C4 H4 121.5 . .
C3 C4 H4 121.5 . .

loop_
_geom_bond_atom_site_label_1
_geom_bond_atom_site_label_2
_geom_bond_distance
_geom_bond_site_symmetry_2
F1 C3 1.3538(15) .
F2 C5 1.3581(15) .
N1 C2 1.4113(16) .
N1 C1 1.2770(17) .
C7 H7 0.9300 .
C7 C2 1.3999(18) .
C7 C6 1.3837(18) .
C5 C6 1.3784(19) .
C5 C4 1.376(2) .
C2 C3 1.3956(19) .
C10 H10 0.9300 .
C10 C8 1.4014(18) 3_566
C10 C9 1.3799(18) .
C8 C10 1.4014(18) 3_566
C8 C9 1.3941(19) .
C8 C1 1.4629(18) .
C6 H6 0.9300 .
C3 C4 1.3773(19) .
C9 H9 0.9300 .
C1 H1 0.9300 .
C4 H4 0.9300 .

loop_
_geom_torsion_atom_site_label_1
_geom_torsion_atom_site_label_2
_geom_torsion_atom_site_label_3
_geom_torsion_atom_site_label_4
_geom_torsion
_geom_torsion_site_symmetry_1
F1 C3 C4 C5 177.88(12) .
F2 C5 C6 C7 -178.52(12) .
F2 C5 C4 C3 179.53(12) .
N1 C2 C3 F1 5.71(19) .
N1 C2 C3 C4 -174.98(13) .
C7 C2 C3 F1 -177.55(12) .
C7 C2 C3 C4 1.8(2) .
C2 N1 C1 C8 -177.57(11) .
C2 C7 C6 C5 -0.7(2) .
C2 C3 C4 C5 -1.4(2) .
C10 C8 C9 C10 -0.1(2) 3_566
C10 C8 C1 N1 -178.08(13) 3_566
C8 C10 C9 C8 0.1(2) 3_566
C6 C7 C2 N1 175.77(12) .
C6 C7 C2 C3 -0.7(2) .
C6 C5 C4 C3 0.0(2) .
C9 C8 C1 N1 1.7(2) .
C1 N1 C2 C7 20.4(2) .
C1 N1 C2 C3 -163.21(13) .
C1 C8 C9 C10 -179.96(12) .
C4 C5 C6 C7 1.0(2) .
